data_7707684
loop_
_publ_author_name
'Vinogradova, Katerina A.'
'Shekhovtsov, Nikita A.'
'Berezin, Alexey S.'
'Sukhikh, Taisiya S.'
'Rogovoy, Maxim I.'
'Artem'ev, Alexander V.'
'Bushuev, Mark B.'

_publ_section_title
;
 Coordination-induced emission enhancement in copper(I) iodide
 coordination polymers supported by 2-(alkylsulfanyl)pyrimidines.
;
_journal_issue 26
_journal_name_full 'Dalton transactions (Cambridge, England : 2003)'
_journal_page_first 9317
_journal_page_last 9330
_journal_paper_doi 10.1039/d1dt00826a
_journal_volume 50
_journal_year 2021
_chemical_formula_moiety 'C6 H8 Cu2 I2 N2 S'
_chemical_formula_sum 'C6 H8 Cu2 I2 N2 S'
_chemical_formula_weight 521.08
_space_group_crystal_system triclinic
_space_group_IT_number 2
_space_group_name_Hall '-P 1'
_space_group_name_H-M_alt 'P -1'
_atom_sites_solution_hydrogens geom
_atom_sites_solution_primary dual
_audit_creation_date 2020-07-14
_audit_creation_method
;
Olex2 1.2
(compiled 2018.05.29 svn.r3508 for OlexSys, GUI svn.r5506)
;
_audit_update_record
;
2020-07-18 deposited with the CCDC.	2021-06-16 downloaded from the CCDC.
;
_cell_angle_alpha 61.958(3)
_cell_angle_beta 82.979(3)
_cell_angle_gamma 66.443(2)
_cell_formula_units_Z 2
_cell_length_a 7.5758(6)
_cell_length_b 9.4445(9)
_cell_length_c 9.9008(8)
_cell_measurement_reflns_used 3268
_cell_measurement_temperature 150(2)
_cell_measurement_theta_max 27.16
_cell_measurement_theta_min 2.34
_cell_volume 571.24(9)
_computing_molecular_graphics 'Olex2 (Dolomanov et al., 2009)'
_computing_publication_material 'Olex2 (Dolomanov et al., 2009)'
_computing_structure_refinement 'ShelXL (Sheldrick, 2015)'
_computing_structure_solution 'ShelXT (Sheldrick, 2015)'
_diffrn_ambient_temperature 150(2)
_diffrn_measured_fraction_theta_full 0.996
_diffrn_measured_fraction_theta_max 0.969
_diffrn_measurement_device_type 'Bruker APEX-II CCD'
_diffrn_measurement_method '\f and \w scans'
_diffrn_radiation_type MoK\a
_diffrn_radiation_wavelength 0.71073
_diffrn_reflns_av_R_equivalents 0.0207
_diffrn_reflns_av_unetI/netI 0.0275
_diffrn_reflns_Laue_measured_fraction_full 0.996
_diffrn_reflns_Laue_measured_fraction_max 0.969
_diffrn_reflns_limit_h_max 9
_diffrn_reflns_limit_h_min -9
_diffrn_reflns_limit_k_max 9
_diffrn_reflns_limit_k_min -12
_diffrn_reflns_limit_l_max 11
_diffrn_reflns_limit_l_min -12
_diffrn_reflns_number 5668
_diffrn_reflns_point_group_measured_fraction_full 0.996
_diffrn_reflns_point_group_measured_fraction_max 0.969
_diffrn_reflns_theta_full 25.242
_diffrn_reflns_theta_max 27.228
_diffrn_reflns_theta_min 2.338
_diffrn_standards_number 0
_exptl_absorpt_coefficient_mu 9.266
_exptl_absorpt_correction_T_max 0.7455
_exptl_absorpt_correction_T_min 0.6461
_exptl_absorpt_correction_type multi-scan
_exptl_absorpt_process_details
'SADABS-2012/1 (Bruker,2012) was used for absorption correction. wR2(int) was 0.0524 before and 0.0322 after correction. The Ratio of minimum to maximum transmission is 0.8667. The \l/2 correction factor is 0.0015.'
_exptl_crystal_colour yellow
_exptl_crystal_colour_primary yellow
_exptl_crystal_density_diffrn 3.029
_exptl_crystal_description block
_exptl_crystal_F_000 476
_exptl_crystal_preparation Luminescent
_exptl_crystal_size_max 0.13
_exptl_crystal_size_mid 0.12
_exptl_crystal_size_min 0.12
_refine_diff_density_max 0.604
_refine_diff_density_min -0.655
_refine_diff_density_rms 0.138
_refine_ls_extinction_method none
_refine_ls_goodness_of_fit_ref 1.072
_refine_ls_hydrogen_treatment constr
_refine_ls_matrix_type full
_refine_ls_number_parameters 119
_refine_ls_number_reflns 2468
_refine_ls_number_restraints 0
_refine_ls_restrained_S_all 1.072
_refine_ls_R_factor_all 0.0229
_refine_ls_R_factor_gt 0.0203
_refine_ls_shift/su_max 0.001
_refine_ls_shift/su_mean 0.000
_refine_ls_structure_factor_coef Fsqd
_refine_ls_weighting_details 'w=1/[\s^2^(Fo^2^)+(0.0150P)^2^+0.3139P] where P=(Fo^2^+2Fc^2^)/3'
_refine_ls_weighting_scheme calc
_refine_ls_wR_factor_gt 0.0404
_refine_ls_wR_factor_ref 0.0415
_reflns_Friedel_coverage 0.000
_reflns_number_gt 2295
_reflns_number_total 2468
_reflns_threshold_expression 'I > 2\s(I)'
_cod_data_source_file d1dt00826a2.cif
_cod_data_source_block mbb235_1
_cod_depositor_comments 'Adding full bibliography for 7707683--7707685.cif.'
_cod_database_code 7707684
_shelx_shelxl_version_number 2017/1
_shelx_space_group_comment
;
The symmetry employed for this shelxl refinement is uniquely defined
by the following loop, which should always be used as a source of
symmetry information in preference to the above space-group names.
They are only intended as comments.
;
_shelx_estimated_absorpt_t_max 0.403
_shelx_estimated_absorpt_t_min 0.379
_olex2_refinement_description
;
1. Fixed Uiso
 At 1.2 times of:
  All C(H) groups, All C(H,H) groups
 At 1.5 times of:
  All C(H,H,H) groups
2.a Secondary CH2 refined with riding coordinates:
 C5(H5A,H5B)
2.b Aromatic/amide H refined with riding coordinates:
 C2(H2), C3(H3), C4(H4)
2.c Idealised Me refined as rotating group:
 C6(H6A,H6B,H6C)
;
_olex2_submission_special_instructions 'No special instructions were received'

loop_
_space_group_symop_operation_xyz
'x, y, z'
'-x, -y, -z'

loop_
_atom_site_label
_atom_site_type_symbol
_atom_site_fract_x
_atom_site_fract_y
_atom_site_fract_z
_atom_site_U_iso_or_equiv
_atom_site_adp_type
_atom_site_occupancy
_atom_site_site_symmetry_order
_atom_site_calc_flag
_atom_site_refinement_flags_posn
_atom_site_refinement_flags_adp
_atom_site_refinement_flags_occupancy
_atom_site_disorder_assembly
_atom_site_disorder_group
I1 I 0.48846(3) 0.25679(3) 1.00939(2) 0.01288(6) Uani 1 1 d . . . . .
I2 I 0.93229(3) 0.48574(3) 0.78258(2) 0.01337(6) Uani 1 1 d . . . . .
Cu1 Cu 0.57493(6) 0.53595(5) 0.85950(5) 0.01609(10) Uani 1 1 d . . . . .
Cu2 Cu 0.15408(6) 0.53432(5) 0.93453(5) 0.01481(10) Uani 1 1 d . . . . .
S1 S 0.36240(11) 0.69746(11) 0.63458(9) 0.01251(17) Uani 1 1 d . . . . .
N1 N 0.0946(4) 0.7944(3) 0.8022(3) 0.0121(6) Uani 1 1 d . . . . .
N2 N 0.1601(4) 1.0250(4) 0.5893(3) 0.0156(6) Uani 1 1 d . . . . .
C1 C 0.1867(4) 0.8593(4) 0.6775(4) 0.0110(7) Uani 1 1 d . . . . .
C2 C -0.0402(5) 0.9123(4) 0.8406(4) 0.0157(7) Uani 1 1 d . . . . .
H2 H -0.111426 0.873467 0.926639 0.019 Uiso 1 1 calc R . . . .
C3 C -0.0775(5) 1.0889(4) 0.7576(4) 0.0170(7) Uani 1 1 d . . . . .
H3 H -0.170809 1.171523 0.785739 0.020 Uiso 1 1 calc R . . . .
C4 C 0.0279(5) 1.1388(5) 0.6316(4) 0.0181(8) Uani 1 1 d . . . . .
H4 H 0.005422 1.258786 0.572739 0.022 Uiso 1 1 calc R . . . .
C5 C 0.4751(5) 0.8214(5) 0.4750(4) 0.0167(7) Uani 1 1 d . . . . .
H5A H 0.374747 0.930486 0.400491 0.020 Uiso 1 1 calc R . . . .
H5B H 0.562064 0.852207 0.513175 0.020 Uiso 1 1 calc R . . . .
C6 C 0.5901(5) 0.7092(5) 0.3972(4) 0.0244(9) Uani 1 1 d . . . . .
H6A H 0.648518 0.775358 0.309131 0.037 Uiso 1 1 calc GR . . . .
H6B H 0.503554 0.676987 0.361946 0.037 Uiso 1 1 calc GR . . . .
H6C H 0.692060 0.603524 0.470666 0.037 Uiso 1 1 calc GR . . . .

loop_
_atom_site_aniso_label
_atom_site_aniso_U_11
_atom_site_aniso_U_22
_atom_site_aniso_U_33
_atom_site_aniso_U_23
_atom_site_aniso_U_13
_atom_site_aniso_U_12
I1 0.01148(11) 0.01358(11) 0.01512(12) -0.00832(9) 0.00161(8) -0.00442(9)
I2 0.01239(11) 0.01916(12) 0.01158(11) -0.00880(10) 0.00368(8) -0.00769(9)
Cu1 0.0146(2) 0.0177(2) 0.0156(2) -0.00834(19) 0.00123(17) -0.00530(18)
Cu2 0.0149(2) 0.0141(2) 0.0145(2) -0.00553(18) 0.00220(16) -0.00637(17)
S1 0.0131(4) 0.0133(4) 0.0118(4) -0.0064(3) 0.0028(3) -0.0055(3)
N1 0.0097(13) 0.0134(14) 0.0137(15) -0.0069(12) -0.0014(11) -0.0037(11)
N2 0.0169(14) 0.0135(15) 0.0159(15) -0.0059(13) 0.0035(12) -0.0072(12)
C1 0.0091(15) 0.0133(17) 0.0109(16) -0.0063(14) -0.0012(12) -0.0033(13)
C2 0.0119(16) 0.0163(18) 0.0150(18) -0.0057(15) 0.0014(13) -0.0039(14)
C3 0.0142(16) 0.0128(17) 0.0224(19) -0.0093(16) 0.0011(14) -0.0024(14)
C4 0.0189(17) 0.0130(17) 0.0197(19) -0.0053(16) -0.0002(15) -0.0059(14)
C5 0.0197(18) 0.0182(18) 0.0110(17) -0.0058(15) 0.0073(14) -0.0093(15)
C6 0.0222(19) 0.034(2) 0.022(2) -0.0183(18) 0.0056(16) -0.0099(17)

loop_
_atom_type_symbol
_atom_type_description
_atom_type_scat_dispersion_real
_atom_type_scat_dispersion_imag
_atom_type_scat_source
C C 0.0033 0.0016 'International Tables Vol C Tables 4.2.6.8 and 6.1.1.4'
H H 0.0000 0.0000 'International Tables Vol C Tables 4.2.6.8 and 6.1.1.4'
Cu Cu 0.3201 1.2651 'International Tables Vol C Tables 4.2.6.8 and 6.1.1.4'
I I -0.4742 1.8119 'International Tables Vol C Tables 4.2.6.8 and 6.1.1.4'
N N 0.0061 0.0033 'International Tables Vol C Tables 4.2.6.8 and 6.1.1.4'
S S 0.1246 0.1234 'International Tables Vol C Tables 4.2.6.8 and 6.1.1.4'

loop_
_geom_angle_atom_site_label_1
_geom_angle_atom_site_label_2
_geom_angle_atom_site_label_3
_geom_angle
_geom_angle_site_symmetry_1
_geom_angle_site_symmetry_3
_geom_angle_publ_flag
Cu1 I1 Cu1 61.917(17) . 2_667 ?
Cu1 I1 Cu2 73.472(15) . . ?
Cu2 I1 Cu1 61.273(14) . 2_667 ?
Cu1 I2 Cu2 116.998(15) . 1_655 ?
Cu1 I2 Cu2 61.228(13) . 2_667 ?
Cu2 I2 Cu2 59.587(17) 1_655 2_667 ?
I1 Cu1 I1 118.083(17) . 2_667 ?
I1 Cu1 Cu1 59.664(17) . 2_667 ?
I1 Cu1 Cu1 58.419(16) 2_667 2_667 ?
I1 Cu1 Cu2 59.124(13) 2_667 2_667 ?
I1 Cu1 Cu2 100.637(17) . 2_667 ?
I2 Cu1 I1 102.417(16) . 2_667 ?
I2 Cu1 I1 117.378(16) . . ?
I2 Cu1 Cu1 130.87(2) . 2_667 ?
I2 Cu1 Cu2 61.125(14) . 2_667 ?
Cu2 Cu1 Cu1 71.108(19) 2_667 2_667 ?
S1 Cu1 I1 101.61(3) . . ?
S1 Cu1 I1 107.63(3) . 2_667 ?
S1 Cu1 I2 109.37(3) . . ?
S1 Cu1 Cu1 119.38(3) . 2_667 ?
S1 Cu1 Cu2 157.66(3) . 2_667 ?
I1 Cu2 I2 100.249(15) . 2_667 ?
I1 Cu2 I2 104.514(17) . 1_455 ?
I1 Cu2 Cu1 59.603(14) . 2_667 ?
I1 Cu2 Cu2 115.50(2) . 2_567 ?
I2 Cu2 I2 120.414(17) 1_455 2_667 ?
I2 Cu2 Cu1 160.60(2) 1_455 2_667 ?
I2 Cu2 Cu1 57.646(14) 2_667 2_667 ?
I2 Cu2 Cu2 61.167(17) 1_455 2_567 ?
Cu2 Cu2 I2 59.248(16) 2_567 2_667 ?
Cu2 Cu2 Cu1 113.35(2) 2_567 2_667 ?
N1 Cu2 I1 130.66(8) . . ?
N1 Cu2 I2 101.24(7) . 1_455 ?
N1 Cu2 I2 101.84(8) . 2_667 ?
N1 Cu2 Cu1 97.90(7) . 2_667 ?
N1 Cu2 Cu2 113.75(8) . 2_567 ?
C1 S1 Cu1 99.83(10) . . ?
C1 S1 C5 102.88(16) . . ?
C5 S1 Cu1 109.18(12) . . ?
C1 N1 Cu2 124.0(2) . . ?
C1 N1 C2 115.8(3) . . ?
C2 N1 Cu2 120.2(2) . . ?
C1 N2 C4 115.6(3) . . ?
N1 C1 S1 113.3(2) . . ?
N2 C1 S1 119.3(2) . . ?
N2 C1 N1 127.3(3) . . ?
N1 C2 C3 121.6(3) . . ?
C4 C3 C2 116.8(3) . . ?
N2 C4 C3 122.8(3) . . ?
C6 C5 S1 108.4(3) . . ?

loop_
_geom_bond_atom_site_label_1
_geom_bond_atom_site_label_2
_geom_bond_distance
_geom_bond_site_symmetry_2
_geom_bond_publ_flag
I1 Cu1 2.6546(6) . ?
I1 Cu1 2.6894(5) 2_667 ?
I1 Cu2 2.6761(5) . ?
I2 Cu1 2.6351(5) . ?
I2 Cu2 2.7315(5) 2_667 ?
I2 Cu2 2.6796(5) 1_655 ?
Cu1 Cu1 2.7492(9) 2_667 ?
Cu1 Cu2 2.7342(6) 2_667 ?
Cu1 S1 2.3659(9) . ?
Cu2 Cu2 2.6890(9) 2_567 ?
Cu2 N1 2.046(3) . ?
S1 C1 1.771(3) . ?
S1 C5 1.823(4) . ?
N1 C1 1.344(4) . ?
N1 C2 1.350(4) . ?
N2 C1 1.326(4) . ?
N2 C4 1.339(4) . ?
C2 C3 1.389(5) . ?
C3 C4 1.385(5) . ?
C5 C6 1.530(5) . ?
